data_7036197
loop_
_publ_author_name
'Kimani, Martin M.'
'Watts, David'
'Graham, Leigh A.'
'Rabinovich, Daniel'
'Yap, Glenn P. A.'
'Brumaghim, Julia L.'

_publ_section_title
;
 Dinuclear copper(i) complexes with N-heterocyclic thione and selone
 ligands: synthesis, characterization, and electrochemical studies.
;
_journal_issue 37
_journal_name_full 'Dalton transactions (Cambridge, England : 2003)'
_journal_page_first 16313
_journal_page_last 16324
_journal_paper_doi 10.1039/c5dt02232k
_journal_volume 44
_journal_year 2015
_chemical_formula_moiety 'C28 H40 Cu2 N12 Se6, 2(B F4)'
_chemical_formula_sum 'C28 H40 B2 Cu2 F8 N12 Se6'
_chemical_formula_weight 1319.18
_chemical_name_systematic '[(dmise)Cu(\m-BsemMe)2Cu(dmise)](BF4)2'
_chemical_properties_physical 'air-sensitive, moisture-sensitive'
_space_group_IT_number 2
_symmetry_cell_setting triclinic
_symmetry_Int_Tables_number 2
_symmetry_space_group_name_Hall '-P 1'
_symmetry_space_group_name_H-M 'P -1'
_atom_sites_solution_hydrogens geom
_atom_sites_solution_primary direct
_atom_sites_solution_secondary difmap
_audit_creation_method SHELXL-97
_audit_update_record
;
2015-06-08 deposited with the CCDC.
2015-08-18 downloaded from the CCDC.
;
_cell_angle_alpha 66.67(3)
_cell_angle_beta 84.64(3)
_cell_angle_gamma 77.72(3)
_cell_formula_units_Z 1
_cell_length_a 8.1868(16)
_cell_length_b 11.247(2)
_cell_length_c 12.904(3)
_cell_measurement_reflns_used 9066
_cell_measurement_temperature 168.15
_cell_measurement_theta_max 26.75
_cell_measurement_theta_min 3.11
_cell_volume 1066.0(5)
_computing_cell_refinement 'CrystalClear (Rigaku/MSC,2006)'
_computing_data_collection 'CrystalClear (Rigaku/MSC,2006)'
_computing_data_reduction 'CrystalClear (Rigaku/MSC,2006)'
_computing_molecular_graphics 'SHELXTL 6.10 (Sheldrick,2008)'
_computing_publication_material 'SHELXTL 6.10 (Sheldrick,2008)'
_computing_structure_refinement 'SHELXTL 6.10 (Sheldrick,2008)'
_computing_structure_solution 'SHELXTL 6.10 (Sheldrick,2008)'
_diffrn_ambient_temperature 168.15
_diffrn_detector_area_resol_mean 14.6306
_diffrn_measured_fraction_theta_full 0.975
_diffrn_measured_fraction_theta_max 0.975
_diffrn_measurement_device_type 'Rigaku, AFC8S diffractometer'
_diffrn_measurement_method dtprofit.ref
_diffrn_radiation_monochromator graphite
_diffrn_radiation_probe x-ray
_diffrn_radiation_type MoK\a
_diffrn_radiation_wavelength 0.71073
_diffrn_reflns_av_R_equivalents 0.0437
_diffrn_reflns_av_sigmaI/netI 0.0659
_diffrn_reflns_limit_h_max 10
_diffrn_reflns_limit_h_min -10
_diffrn_reflns_limit_k_max 14
_diffrn_reflns_limit_k_min -14
_diffrn_reflns_limit_l_max 11
_diffrn_reflns_limit_l_min -16
_diffrn_reflns_number 9066
_diffrn_reflns_theta_full 26.75
_diffrn_reflns_theta_max 26.75
_diffrn_reflns_theta_min 3.11
_diffrn_source 'fine-focus sealed tube'
_diffrn_standards_decay_% 0
_diffrn_standards_interval_count 0
_diffrn_standards_interval_time 0
_diffrn_standards_number 0
_exptl_absorpt_coefficient_mu 6.194
_exptl_absorpt_correction_T_max 0.3562
_exptl_absorpt_correction_T_min 0.2272
_exptl_absorpt_correction_type multi-scan
_exptl_absorpt_process_details 'REQAB, CrystalClear'
_exptl_crystal_colour colorless
_exptl_crystal_density_diffrn 2.055
_exptl_crystal_density_method 'not measured'
_exptl_crystal_description prism
_exptl_crystal_F_000 636
_exptl_crystal_recrystallization_method 'Re-crystallisation from solvent: acetonitrile/diethyl ether'
_exptl_crystal_size_max 0.34
_exptl_crystal_size_mid 0.27
_exptl_crystal_size_min 0.21
_refine_diff_density_max 1.158
_refine_diff_density_min -0.736
_refine_diff_density_rms 0.167
_refine_ls_extinction_method none
_refine_ls_goodness_of_fit_ref 1.093
_refine_ls_hydrogen_treatment constr
_refine_ls_matrix_type full
_refine_ls_number_parameters 266
_refine_ls_number_reflns 4435
_refine_ls_number_restraints 0
_refine_ls_restrained_S_all 1.093
_refine_ls_R_factor_all 0.0796
_refine_ls_R_factor_gt 0.0503
_refine_ls_shift/su_max 0.001
_refine_ls_shift/su_mean 0.000
_refine_ls_structure_factor_coef Fsqd
_refine_ls_weighting_details 'calc w=1/[\s^2^(Fo^2^)+(0.0498P)^2^+2.8203P] where P=(Fo^2^+2Fc^2^)/3'
_refine_ls_weighting_scheme calc
_refine_ls_wR_factor_gt 0.1120
_refine_ls_wR_factor_ref 0.1319
_reflns_number_gt 3082
_reflns_number_total 4435
_reflns_threshold_expression >2sigma(I)
_cod_data_source_file c5dt02232k2.cif
_cod_data_source_block mk48
_cod_depositor_comments 'Adding full bibliography for 7036192--7036198.cif.'
_cod_original_cell_volume 1066.1(4)
_cod_database_code 7036197

loop_
_symmetry_equiv_pos_as_xyz
'x, y, z'
'-x, -y, -z'

loop_
_atom_site_label
_atom_site_type_symbol
_atom_site_fract_x
_atom_site_fract_y
_atom_site_fract_z
_atom_site_U_iso_or_equiv
_atom_site_adp_type
_atom_site_occupancy
_atom_site_symmetry_multiplicity
_atom_site_calc_flag
_atom_site_refinement_flags
Cu Cu 0.41299(11) 0.11708(8) 0.92679(8) 0.0276(2) Uani 1 1 d .
Se1 Se 0.32142(8) -0.10218(6) 0.98447(6) 0.02359(18) Uani 1 1 d .
Se2 Se 0.53489(10) 0.16111(7) 0.73681(6) 0.0313(2) Uani 1 1 d .
Se3 Se 0.16997(9) 0.27630(7) 0.94097(7) 0.0299(2) Uani 1 1 d .
N1 N 0.1968(7) -0.0516(5) 0.7661(5) 0.0260(13) Uani 1 1 d .
N2 N 0.4627(7) -0.1305(5) 0.7764(5) 0.0236(12) Uani 1 1 d .
N3 N 0.3461(7) 0.4252(6) 0.6363(5) 0.0283(13) Uani 1 1 d .
N4 N 0.6014(6) 0.4212(6) 0.6683(5) 0.0213(11) Uani 1 1 d .
N5 N 0.2354(7) 0.4997(5) 0.9741(5) 0.0260(12) Uani 1 1 d .
N6 N 0.3318(7) 0.3153(5) 1.1104(5) 0.0214(12) Uani 1 1 d .
C1 C 0.3288(8) -0.0957(6) 0.8365(6) 0.0233(14) Uani 1 1 d .
C2 C 0.0291(8) -0.0002(7) 0.7964(7) 0.0283(15) Uani 1 1 d .
H2A H -0.0141 -0.0697 0.8563 0.042 Uiso 1 1 calc R
H2B H -0.0420 0.0336 0.7319 0.042 Uiso 1 1 calc R
H2C H 0.0327 0.0693 0.8210 0.042 Uiso 1 1 calc R
C3 C 0.2483(9) -0.0599(7) 0.6647(6) 0.0300(16) Uani 1 1 d .
H3A H 0.1808 -0.0352 0.6026 0.036 Uiso 1 1 calc R
C4 C 0.4119(9) -0.1094(7) 0.6702(6) 0.0272(15) Uani 1 1 d .
H4A H 0.4790 -0.1265 0.6135 0.033 Uiso 1 1 calc R
C5 C 0.4927(8) 0.3439(6) 0.6804(5) 0.0206(13) Uani 1 1 d .
C6 C 0.1932(9) 0.3827(9) 0.6262(7) 0.0406(19) Uani 1 1 d .
H6A H 0.2218 0.3069 0.6065 0.061 Uiso 1 1 calc R
H6B H 0.1239 0.4530 0.5686 0.061 Uiso 1 1 calc R
H6C H 0.1336 0.3603 0.6970 0.061 Uiso 1 1 calc R
C7 C 0.3657(9) 0.5534(7) 0.5982(6) 0.0307(16) Uani 1 1 d .
H7A H 0.2831 0.6278 0.5663 0.037 Uiso 1 1 calc R
C8 C 0.5252(9) 0.5529(6) 0.6148(6) 0.0262(15) Uani 1 1 d .
H8A H 0.5750 0.6261 0.5947 0.031 Uiso 1 1 calc R
C9 C 0.7769(8) 0.3734(8) 0.6983(7) 0.0318(17) Uani 1 1 d .
H9A H 0.7862 0.3115 0.7753 0.048 Uiso 1 1 calc R
H9B H 0.8276 0.4463 0.6897 0.048 Uiso 1 1 calc R
H9C H 0.8327 0.3308 0.6498 0.048 Uiso 1 1 calc R
C10 C 0.2521(8) 0.3661(7) 1.0108(6) 0.0252(14) Uani 1 1 d .
C11 C 0.1614(10) 0.5945(7) 0.8688(6) 0.0337(17) Uani 1 1 d .
H11A H 0.0917 0.5548 0.8414 0.050 Uiso 1 1 calc R
H11B H 0.2481 0.6223 0.8145 0.050 Uiso 1 1 calc R
H11C H 0.0950 0.6696 0.8806 0.050 Uiso 1 1 calc R
C12 C 0.3053(9) 0.5291(7) 1.0538(7) 0.0300(16) Uani 1 1 d .
H12A H 0.3099 0.6130 1.0491 0.036 Uiso 1 1 calc R
C13 C 0.3636(9) 0.4167(7) 1.1370(6) 0.0282(16) Uani 1 1 d .
H13A H 0.4162 0.4071 1.2014 0.034 Uiso 1 1 calc R
C14 C 0.3684(8) 0.1743(7) 1.1840(6) 0.0262(15) Uani 1 1 d .
H14A H 0.2925 0.1582 1.2484 0.031 Uiso 1 1 calc R
H14B H 0.3485 0.1231 1.1427 0.031 Uiso 1 1 calc R
B1 B 0.0876(10) 0.2424(8) 0.4137(7) 0.0258(17) Uani 1 1 d .
F1 F 0.2568(6) 0.2190(6) 0.4382(5) 0.0558(14) Uani 1 1 d .
F2 F 0.0637(9) 0.1592(8) 0.3682(8) 0.113(3) Uani 1 1 d .
F3 F -0.0040(6) 0.2261(6) 0.5112(4) 0.0562(14) Uani 1 1 d .
F4 F 0.0470(9) 0.3690(6) 0.3396(6) 0.090(2) Uani 1 1 d .

loop_
_atom_site_aniso_label
_atom_site_aniso_U_11
_atom_site_aniso_U_22
_atom_site_aniso_U_33
_atom_site_aniso_U_23
_atom_site_aniso_U_13
_atom_site_aniso_U_12
Cu 0.0335(5) 0.0217(4) 0.0281(5) -0.0106(4) 0.0019(4) -0.0055(3)
Se1 0.0256(4) 0.0205(3) 0.0270(4) -0.0107(3) 0.0029(3) -0.0078(3)
Se2 0.0449(5) 0.0202(4) 0.0285(4) -0.0090(3) 0.0075(3) -0.0099(3)
Se3 0.0293(4) 0.0272(4) 0.0368(4) -0.0175(3) -0.0092(3) 0.0014(3)
N1 0.023(3) 0.017(3) 0.035(3) -0.008(3) -0.003(3) -0.002(2)
N2 0.026(3) 0.018(3) 0.028(3) -0.011(3) -0.002(2) -0.003(2)
N3 0.020(3) 0.030(3) 0.032(3) -0.008(3) 0.002(3) -0.006(2)
N4 0.015(3) 0.030(3) 0.020(3) -0.010(2) 0.004(2) -0.009(2)
N5 0.030(3) 0.021(3) 0.026(3) -0.010(3) 0.002(3) -0.002(2)
N6 0.024(3) 0.019(3) 0.025(3) -0.013(2) 0.002(2) -0.005(2)
C1 0.022(3) 0.016(3) 0.031(4) -0.008(3) -0.002(3) -0.005(2)
C2 0.022(3) 0.024(4) 0.035(4) -0.010(3) -0.004(3) 0.000(3)
C3 0.036(4) 0.026(4) 0.029(4) -0.009(3) -0.014(3) -0.006(3)
C4 0.030(4) 0.025(4) 0.028(4) -0.014(3) -0.007(3) 0.001(3)
C5 0.024(3) 0.022(3) 0.018(3) -0.010(3) 0.002(3) -0.008(3)
C6 0.025(4) 0.062(6) 0.035(5) -0.018(4) 0.002(3) -0.012(4)
C7 0.035(4) 0.024(4) 0.024(4) -0.003(3) -0.002(3) 0.003(3)
C8 0.040(4) 0.018(3) 0.023(4) -0.010(3) 0.007(3) -0.009(3)
C9 0.018(3) 0.043(4) 0.045(5) -0.027(4) 0.003(3) -0.009(3)
C10 0.021(3) 0.024(3) 0.028(4) -0.011(3) 0.003(3) 0.003(3)
C11 0.046(5) 0.024(4) 0.021(4) -0.006(3) -0.001(3) 0.008(3)
C12 0.038(4) 0.022(4) 0.036(4) -0.019(3) -0.002(3) -0.004(3)
C13 0.034(4) 0.027(4) 0.034(4) -0.022(3) -0.005(3) -0.004(3)
C14 0.025(3) 0.025(4) 0.028(4) -0.011(3) 0.001(3) -0.004(3)
B1 0.023(4) 0.029(4) 0.033(4) -0.021(4) 0.006(3) -0.006(3)
F1 0.028(3) 0.074(4) 0.071(4) -0.035(3) 0.001(2) -0.009(2)
F2 0.083(5) 0.161(7) 0.193(9) -0.157(7) 0.072(5) -0.085(5)
F3 0.042(3) 0.080(4) 0.035(3) -0.015(3) 0.008(2) -0.002(3)
F4 0.074(4) 0.063(4) 0.078(5) 0.025(4) -0.012(4) -0.001(3)

loop_
_atom_type_symbol
_atom_type_description
_atom_type_scat_dispersion_real
_atom_type_scat_dispersion_imag
_atom_type_scat_source
C C 0.0033 0.0016 'International Tables Vol C Tables 4.2.6.8 and 6.1.1.4'
H H 0.0000 0.0000 'International Tables Vol C Tables 4.2.6.8 and 6.1.1.4'
B B 0.0013 0.0007 'International Tables Vol C Tables 4.2.6.8 and 6.1.1.4'
N N 0.0061 0.0033 'International Tables Vol C Tables 4.2.6.8 and 6.1.1.4'
F F 0.0171 0.0103 'International Tables Vol C Tables 4.2.6.8 and 6.1.1.4'
Cu Cu 0.3201 1.2651 'International Tables Vol C Tables 4.2.6.8 and 6.1.1.4'
Se Se -0.0929 2.2259 'International Tables Vol C Tables 4.2.6.8 and 6.1.1.4'

loop_
_geom_angle_atom_site_label_1
_geom_angle_atom_site_label_2
_geom_angle_atom_site_label_3
_geom_angle
_geom_angle_site_symmetry_1
_geom_angle_site_symmetry_3
Se3 Cu Se2 115.95(5) . .
Se3 Cu Se1 118.58(4) . 2_657
Se2 Cu Se1 94.97(5) . 2_657
Se3 Cu Se1 107.35(5) . .
Se2 Cu Se1 105.02(5) . .
Se1 Cu Se1 114.02(5) 2_657 .
Se3 Cu Cu 135.39(6) . 2_657
Se2 Cu Cu 108.58(6) . 2_657
Se1 Cu Cu 57.71(4) 2_657 2_657
Se1 Cu Cu 56.31(4) . 2_657
C1 Se1 Cu 118.8(2) . 2_657
C1 Se1 Cu 94.0(2) . .
Cu Se1 Cu 65.98(5) 2_657 .
C5 Se2 Cu 99.22(19) . .
C10 Se3 Cu 103.2(2) . .
C1 N1 C3 109.7(6) . .
C1 N1 C2 123.3(6) . .
C3 N1 C2 126.9(6) . .
C1 N2 C4 109.6(6) . .
C1 N2 C14 124.5(6) . 2_657
C4 N2 C14 125.8(6) . 2_657
C5 N3 C7 109.2(6) . .
C5 N3 C6 125.6(6) . .
C7 N3 C6 125.1(6) . .
C5 N4 C8 109.8(5) . .
C5 N4 C9 124.4(6) . .
C8 N4 C9 125.6(6) . .
C10 N5 C12 108.8(6) . .
C10 N5 C11 125.4(6) . .
C12 N5 C11 125.8(6) . .
C10 N6 C13 109.9(6) . .
C10 N6 C14 124.9(5) . .
C13 N6 C14 125.0(6) . .
N1 C1 N2 105.5(6) . .
N1 C1 Se1 125.6(5) . .
N2 C1 Se1 128.8(5) . .
N1 C2 H2A 109.5 . .
N1 C2 H2B 109.5 . .
H2A C2 H2B 109.5 . .
N1 C2 H2C 109.5 . .
H2A C2 H2C 109.5 . .
H2B C2 H2C 109.5 . .
C4 C3 N1 108.2(6) . .
C4 C3 H3A 125.9 . .
N1 C3 H3A 125.9 . .
C3 C4 N2 106.9(6) . .
C3 C4 H4A 126.6 . .
N2 C4 H4A 126.6 . .
N4 C5 N3 106.6(6) . .
N4 C5 Se2 127.0(5) . .
N3 C5 Se2 126.2(5) . .
N3 C6 H6A 109.5 . .
N3 C6 H6B 109.5 . .
H6A C6 H6B 109.5 . .
N3 C6 H6C 109.5 . .
H6A C6 H6C 109.5 . .
H6B C6 H6C 109.5 . .
C8 C7 N3 107.9(6) . .
C8 C7 H7A 126.1 . .
N3 C7 H7A 126.1 . .
C7 C8 N4 106.4(6) . .
C7 C8 H8A 126.8 . .
N4 C8 H8A 126.8 . .
N4 C9 H9A 109.5 . .
N4 C9 H9B 109.5 . .
H9A C9 H9B 109.5 . .
N4 C9 H9C 109.5 . .
H9A C9 H9C 109.5 . .
H9B C9 H9C 109.5 . .
N6 C10 N5 105.9(6) . .
N6 C10 Se3 127.7(5) . .
N5 C10 Se3 126.2(5) . .
N5 C11 H11A 109.5 . .
N5 C11 H11B 109.5 . .
H11A C11 H11B 109.5 . .
N5 C11 H11C 109.5 . .
H11A C11 H11C 109.5 . .
H11B C11 H11C 109.5 . .
C13 C12 N5 107.9(6) . .
C13 C12 H12A 126.0 . .
N5 C12 H12A 126.0 . .
C12 C13 N6 107.4(6) . .
C12 C13 H13A 126.3 . .
N6 C13 H13A 126.3 . .
N2 C14 N6 112.6(5) 2_657 .
N2 C14 H14A 109.1 2_657 .
N6 C14 H14A 109.1 . .
N2 C14 H14B 109.1 2_657 .
N6 C14 H14B 109.1 . .
H14A C14 H14B 107.8 . .
F2 B1 F4 110.7(8) . .
F2 B1 F3 111.4(7) . .
F4 B1 F3 109.6(6) . .
F2 B1 F1 109.2(6) . .
F4 B1 F1 107.1(7) . .
F3 B1 F1 108.8(7) . .

loop_
_geom_bond_atom_site_label_1
_geom_bond_atom_site_label_2
_geom_bond_distance
_geom_bond_site_symmetry_2
Cu Se3 2.4238(14) .
Cu Se2 2.4583(13) .
Cu Se1 2.4950(13) 2_657
Cu Se1 2.5349(12) .
Cu Cu 2.739(2) 2_657
Se1 C1 1.877(7) .
Se1 Cu 2.4950(13) 2_657
Se2 C5 1.854(6) .
Se3 C10 1.846(7) .
N1 C1 1.356(9) .
N1 C3 1.369(9) .
N1 C2 1.454(8) .
N2 C1 1.362(8) .
N2 C4 1.384(9) .
N2 C14 1.435(9) 2_657
N3 C5 1.359(9) .
N3 C7 1.368(9) .
N3 C6 1.465(9) .
N4 C5 1.330(8) .
N4 C8 1.392(9) .
N4 C9 1.454(9) .
N5 C10 1.365(9) .
N5 C12 1.398(9) .
N5 C11 1.443(9) .
N6 C10 1.350(9) .
N6 C13 1.392(8) .
N6 C14 1.471(9) .
C2 H2A 0.9600 .
C2 H2B 0.9600 .
C2 H2C 0.9600 .
C3 C4 1.333(10) .
C3 H3A 0.9300 .
C4 H4A 0.9300 .
C6 H6A 0.9600 .
C6 H6B 0.9600 .
C6 H6C 0.9600 .
C7 C8 1.342(10) .
C7 H7A 0.9300 .
C8 H8A 0.9300 .
C9 H9A 0.9600 .
C9 H9B 0.9600 .
C9 H9C 0.9600 .
C11 H11A 0.9600 .
C11 H11B 0.9600 .
C11 H11C 0.9600 .
C12 C13 1.319(10) .
C12 H12A 0.9300 .
C13 H13A 0.9300 .
C14 N2 1.435(9) 2_657
C14 H14A 0.9700 .
C14 H14B 0.9700 .
B1 F2 1.338(9) .
B1 F4 1.354(10) .
B1 F3 1.371(9) .
B1 F1 1.396(9) .
